data_4064320
loop_
_publ_author_name
'de Fr\'emont, Pierre'
'Clavier, Herv\'e'
'Rosa, Vitor'
'Avil\'es, Teresa'
'Braunstein, Pierre'

_publ_section_title
;
 Synthesis, Characterization, and Reactivity of Cationic Gold(I)
 \a-Diimine Complexes
;
_journal_issue 8
_journal_name_full Organometallics
_journal_page_first 2241
_journal_paper_doi 10.1021/om2000426
_journal_volume 30
_journal_year 2011
_chemical_formula_moiety 'C48 H62 Au B Cl2 F4 N4'
_chemical_formula_sum 'C48 H62 Au B Cl2 F4 N4'
_chemical_formula_weight 1049.69
_chemical_name_common ItBuAuBIANBF4
_chemical_name_systematic ItBuAuBIANBF4
_space_group_IT_number 14
_symmetry_cell_setting monoclinic
_symmetry_Int_Tables_number 14
_symmetry_space_group_name_Hall '-P 2yn'
_symmetry_space_group_name_H-M 'P 1 21/n 1'
_atom_sites_solution_hydrogens geom
_atom_sites_solution_primary direct
_atom_sites_solution_secondary difmap
_audit_creation_method SHELXL-97
_cell_angle_alpha 90.00
_cell_angle_beta 99.1140(10)
_cell_angle_gamma 90.00
_cell_formula_units_Z 4
_cell_length_a 10.5181(2)
_cell_length_b 30.2643(5)
_cell_length_c 17.1268(3)
_cell_measurement_reflns_used 12105
_cell_measurement_temperature 173(2)
_cell_measurement_theta_max 27.485
_cell_measurement_theta_min 0.998
_cell_volume 5383.02(17)
_computing_cell_refinement 'HKL Scalepack (Otwinowski & Minor 1997)'
_computing_data_collection 'Collect (Bruker AXS BV, 1997-2004)'
_computing_data_reduction 'HKL Denzo and Scalepack (Otwinowski & Minor 1997)'
_computing_molecular_graphics ORTEP
_computing_publication_material PLATON
_computing_structure_refinement 'SHELXL-97 (Sheldrick, 1997)'
_computing_structure_solution 'SHELXS-97 (Sheldrick, 1997)'
_diffrn_ambient_temperature 173(2)
_diffrn_detector_area_resol_mean 9
_diffrn_measured_fraction_theta_full 0.997
_diffrn_measured_fraction_theta_max 0.997
_diffrn_measurement_device_type KappaCCD
_diffrn_measurement_method 'CCD rotation images, thick slices'
_diffrn_radiation_monochromator graphite
_diffrn_radiation_probe x-ray
_diffrn_radiation_type MoK\a
_diffrn_radiation_wavelength 0.71073
_diffrn_reflns_av_R_equivalents 0.0595
_diffrn_reflns_av_sigmaI/netI 0.1087
_diffrn_reflns_limit_h_max 13
_diffrn_reflns_limit_h_min -13
_diffrn_reflns_limit_k_max 37
_diffrn_reflns_limit_k_min -39
_diffrn_reflns_limit_l_max 22
_diffrn_reflns_limit_l_min -22
_diffrn_reflns_number 23805
_diffrn_reflns_theta_full 27.49
_diffrn_reflns_theta_max 27.49
_diffrn_reflns_theta_min 2.52
_diffrn_source 'fine-focus sealed tube'
_exptl_absorpt_coefficient_mu 2.879
_exptl_absorpt_correction_T_max 0.76
_exptl_absorpt_correction_T_min 0.65
_exptl_absorpt_correction_type multi-scan
_exptl_absorpt_process_details 'R.H. Blessing, Acta Crystallogr., Sect A 1995, 51, 33-38.'
_exptl_crystal_colour 'Dark red'
_exptl_crystal_density_diffrn 1.295
_exptl_crystal_density_method 'not measured'
_exptl_crystal_description Prism
_exptl_crystal_F_000 2128
_exptl_crystal_recrystallization_method 'DCM - Octane'
_exptl_crystal_size_max 0.15
_exptl_crystal_size_mid 0.15
_exptl_crystal_size_min 0.10
_platon_squeeze_details
;
;
_refine_diff_density_max 1.264
_refine_diff_density_min -1.516
_refine_diff_density_rms 0.129
_refine_ls_extinction_method none
_refine_ls_goodness_of_fit_ref 0.936
_refine_ls_hydrogen_treatment constr
_refine_ls_matrix_type full
_refine_ls_number_parameters 576
_refine_ls_number_reflns 12329
_refine_ls_number_restraints 18
_refine_ls_restrained_S_all 0.936
_refine_ls_R_factor_all 0.1044
_refine_ls_R_factor_gt 0.0482
_refine_ls_shift/su_max 0.001
_refine_ls_shift/su_mean 0.000
_refine_ls_structure_factor_coef Fsqd
_refine_ls_weighting_details 'calc w=1/[\s^2^(Fo^2^)+(0.0614P)^2^+0.0000P] where P=(Fo^2^+2Fc^2^)/3'
_refine_ls_weighting_scheme calc
_refine_ls_wR_factor_gt 0.1052
_refine_ls_wR_factor_ref 0.1188
_reflns_number_gt 7127
_reflns_number_total 12329
_reflns_threshold_expression >2sigma(I)
_cod_data_source_file om2000426_si_002.cif
_cod_data_source_block ItBuAuBIANBF4
_cod_original_sg_symbol_H-M 'P 21/n'
_cod_database_code 4064320

loop_
_symmetry_equiv_pos_as_xyz
'x, y, z'
'-x+1/2, y+1/2, -z+1/2'
'-x, -y, -z'
'x-1/2, -y-1/2, z-1/2'

loop_
_atom_site_label
_atom_site_type_symbol
_atom_site_fract_x
_atom_site_fract_y
_atom_site_fract_z
_atom_site_U_iso_or_equiv
_atom_site_adp_type
_atom_site_occupancy
_atom_site_symmetry_multiplicity
_atom_site_calc_flag
_atom_site_refinement_flags
_atom_site_disorder_assembly
_atom_site_disorder_group
C1 C 0.9646(5) 0.18328(17) 0.7156(4) 0.0382(13) Uani 1 1 d . . .
C2 C 1.0917(7) 0.2384(2) 0.7644(5) 0.066(2) Uani 1 1 d . . .
H2 H 1.1444 0.2561 0.8001 0.080 Uiso 1 1 calc R . .
C3 C 1.0644(6) 0.2453(2) 0.6882(5) 0.065(2) Uani 1 1 d . . .
H3 H 1.0922 0.2690 0.6607 0.078 Uiso 1 1 calc R . .
C4 C 1.0464(5) 0.1802(2) 0.8628(4) 0.0494(16) Uani 1 1 d . . .
C5 C 0.9141(6) 0.1722(2) 0.8868(4) 0.0628(18) Uani 1 1 d . . .
H5A H 0.8676 0.1996 0.8849 0.094 Uiso 1 1 calc R . .
H5B H 0.9249 0.1606 0.9396 0.094 Uiso 1 1 calc R . .
H5C H 0.8668 0.1515 0.8510 0.094 Uiso 1 1 calc R . .
C6 C 1.1258(6) 0.13792(19) 0.8634(4) 0.0561(17) Uani 1 1 d . . .
H6A H 1.0791 0.1166 0.8286 0.084 Uiso 1 1 calc R . .
H6B H 1.1423 0.1262 0.9161 0.084 Uiso 1 1 calc R . .
H6C H 1.2061 0.1444 0.8459 0.084 Uiso 1 1 calc R . .
C7 C 1.1210(7) 0.2116(2) 0.9243(4) 0.072(2) Uani 1 1 d . . .
H7A H 1.2064 0.2159 0.9126 0.108 Uiso 1 1 calc R . .
H7B H 1.1257 0.1991 0.9761 0.108 Uiso 1 1 calc R . .
H7C H 1.0774 0.2396 0.9225 0.108 Uiso 1 1 calc R . .
C8 C 0.9339(5) 0.20659(19) 0.5707(4) 0.0478(15) Uani 1 1 d . . .
C9 C 0.9761(7) 0.1627(2) 0.5394(4) 0.073(2) Uani 1 1 d . . .
H9A H 1.0684 0.1611 0.5481 0.109 Uiso 1 1 calc R . .
H9B H 0.9445 0.1605 0.4838 0.109 Uiso 1 1 calc R . .
H9C H 0.9419 0.1388 0.5666 0.109 Uiso 1 1 calc R . .
C10 C 0.7885(6) 0.2104(2) 0.5616(4) 0.067(2) Uani 1 1 d . . .
H10A H 0.7551 0.1867 0.5895 0.100 Uiso 1 1 calc R . .
H10B H 0.7524 0.2089 0.5066 0.100 Uiso 1 1 calc R . .
H10C H 0.7660 0.2382 0.5829 0.100 Uiso 1 1 calc R . .
C11 C 0.9845(7) 0.2443(2) 0.5256(5) 0.079(2) Uani 1 1 d . . .
H11A H 0.9570 0.2720 0.5447 0.119 Uiso 1 1 calc R . .
H11B H 0.9515 0.2415 0.4703 0.119 Uiso 1 1 calc R . .
H11C H 1.0768 0.2433 0.5334 0.119 Uiso 1 1 calc R . .
C12 C 0.8258(4) 0.02817(16) 0.6997(3) 0.0325(13) Uani 1 1 d . . .
C13 C 0.8900(5) 0.01053(16) 0.7711(3) 0.0362(13) Uani 1 1 d . . .
C14 C 0.8922(6) 0.0340(2) 0.8497(4) 0.0533(16) Uani 1 1 d . . .
H14 H 0.8813 0.0656 0.8383 0.064 Uiso 1 1 calc R . .
C15 C 0.7830(7) 0.0200(3) 0.8920(4) 0.092(3) Uani 1 1 d . . .
H15A H 0.7023 0.0259 0.8589 0.138 Uiso 1 1 calc R . .
H15B H 0.7875 0.0364 0.9404 0.138 Uiso 1 1 calc R . .
H15C H 0.7900 -0.0110 0.9035 0.138 Uiso 1 1 calc R . .
C16 C 1.0231(6) 0.0282(2) 0.9048(4) 0.072(2) Uani 1 1 d . . .
H16A H 1.0306 -0.0015 0.9244 0.108 Uiso 1 1 calc R . .
H16B H 1.0279 0.0484 0.9484 0.108 Uiso 1 1 calc R . .
H16C H 1.0920 0.0342 0.8757 0.108 Uiso 1 1 calc R . .
C17 C 0.9509(5) -0.03055(17) 0.7673(4) 0.0448(15) Uani 1 1 d . . .
H17 H 0.9943 -0.0432 0.8134 0.054 Uiso 1 1 calc R . .
C18 C 0.9472(5) -0.05195(19) 0.6978(4) 0.0502(17) Uani 1 1 d . . .
H18 H 0.9844 -0.0798 0.6970 0.060 Uiso 1 1 calc R . .
C19 C 0.8897(5) -0.03318(18) 0.6288(4) 0.0469(16) Uani 1 1 d . . .
H19 H 0.8926 -0.0479 0.5814 0.056 Uiso 1 1 calc R . .
C20 C 0.8263(5) 0.00764(18) 0.6273(4) 0.0422(14) Uani 1 1 d . . .
C21 C 0.7633(6) 0.0281(2) 0.5503(4) 0.062(2) Uani 1 1 d . . .
H21 H 0.7166 0.0544 0.5633 0.075 Uiso 1 1 calc R . .
C22 C 0.6683(7) -0.0017(4) 0.5022(5) 0.128(4) Uani 1 1 d . . .
H22A H 0.7133 -0.0250 0.4800 0.192 Uiso 1 1 calc R . .
H22B H 0.6184 0.0149 0.4604 0.192 Uiso 1 1 calc R . .
H22C H 0.6121 -0.0143 0.5353 0.192 Uiso 1 1 calc R . .
C23 C 0.8580(8) 0.0425(2) 0.4978(4) 0.083(2) Uani 1 1 d . . .
H23A H 0.9237 0.0604 0.5276 0.124 Uiso 1 1 calc R . .
H23B H 0.8138 0.0594 0.4542 0.124 Uiso 1 1 calc R . .
H23C H 0.8966 0.0170 0.4780 0.124 Uiso 1 1 calc R . .
C24 C 0.6312(4) 0.06527(15) 0.6959(3) 0.0288(11) Uani 1 1 d . . .
C25 C 0.5475(5) 0.02631(16) 0.7021(3) 0.0314(12) Uani 1 1 d . . .
C26 C 0.5686(5) -0.01792(17) 0.7137(3) 0.0391(13) Uani 1 1 d . . .
H26 H 0.6512 -0.0296 0.7176 0.047 Uiso 1 1 calc R . .
C27 C 0.4619(5) -0.04558(17) 0.7198(3) 0.0430(14) Uani 1 1 d . . .
H27 H 0.4759 -0.0757 0.7281 0.052 Uiso 1 1 calc R . .
C28 C 0.3386(5) -0.02961(19) 0.7138(3) 0.0461(15) Uani 1 1 d . . .
H28 H 0.2711 -0.0489 0.7174 0.055 Uiso 1 1 calc R . .
C29 C 0.3138(5) 0.01561(18) 0.7024(3) 0.0385(14) Uani 1 1 d . . .
C30 C 0.1936(5) 0.0370(2) 0.6928(4) 0.0474(16) Uani 1 1 d . . .
H30 H 0.1196 0.0206 0.6951 0.057 Uiso 1 1 calc R . .
C31 C 0.1842(5) 0.0812(2) 0.6802(4) 0.0468(15) Uani 1 1 d . . .
H31 H 0.1032 0.0942 0.6748 0.056 Uiso 1 1 calc R . .
C32 C 0.2929(5) 0.10866(18) 0.6749(3) 0.0394(13) Uani 1 1 d . . .
H32 H 0.2837 0.1389 0.6661 0.047 Uiso 1 1 calc R . .
C33 C 0.4104(5) 0.08881(16) 0.6833(3) 0.0331(12) Uani 1 1 d . . .
C34 C 0.4208(5) 0.04279(17) 0.6964(3) 0.0345(13) Uani 1 1 d . . .
C35 C 0.5418(4) 0.10464(15) 0.6772(3) 0.0303(12) Uani 1 1 d . . .
C36 C 0.5048(4) 0.17722(16) 0.6288(3) 0.0346(13) Uani 1 1 d . . .
C37 C 0.5055(5) 0.21329(17) 0.6803(4) 0.0413(14) Uani 1 1 d . . .
C38 C 0.5770(6) 0.21052(19) 0.7648(4) 0.0577(18) Uani 1 1 d . . .
H38 H 0.6443 0.1881 0.7648 0.069 Uiso 1 1 calc R . .
C39 C 0.4895(8) 0.1944(3) 0.8224(4) 0.090(3) Uani 1 1 d . . .
H39A H 0.4193 0.2147 0.8223 0.136 Uiso 1 1 calc R . .
H39B H 0.5380 0.1926 0.8747 0.136 Uiso 1 1 calc R . .
H39C H 0.4562 0.1657 0.8064 0.136 Uiso 1 1 calc R . .
C40 C 0.6471(7) 0.2547(2) 0.7932(5) 0.103(3) Uani 1 1 d . . .
H40A H 0.7067 0.2624 0.7583 0.154 Uiso 1 1 calc R . .
H40B H 0.6930 0.2510 0.8459 0.154 Uiso 1 1 calc R . .
H40C H 0.5847 0.2779 0.7927 0.154 Uiso 1 1 calc R . .
C41 C 0.4332(6) 0.25088(19) 0.6521(4) 0.0552(17) Uani 1 1 d . . .
H41 H 0.4315 0.2751 0.6853 0.066 Uiso 1 1 calc R . .
C42 C 0.3659(6) 0.25241(19) 0.5775(4) 0.0527(17) Uani 1 1 d . . .
H42 H 0.3196 0.2777 0.5601 0.063 Uiso 1 1 calc R . .
C43 C 0.3660(5) 0.21673(18) 0.5277(4) 0.0482(15) Uani 1 1 d . . .
H43 H 0.3196 0.2182 0.4768 0.058 Uiso 1 1 calc R . .
C44 C 0.4353(5) 0.17791(17) 0.5525(4) 0.0388(14) Uani 1 1 d . B .
C45 C 0.4351(6) 0.1395(2) 0.4953(4) 0.0501(16) Uani 1 1 d . . .
H45 H 0.4302 0.1130 0.5276 0.060 Uiso 1 1 calc R A 1
C46 C 0.5549(10) 0.1342(4) 0.4611(7) 0.071(3) Uani 0.71 1 d PU B 1
H46A H 0.5487 0.1081 0.4288 0.107 Uiso 0.71 1 calc PR B 1
H46B H 0.6268 0.1315 0.5030 0.107 Uiso 0.71 1 calc PR B 1
H46C H 0.5668 0.1595 0.4293 0.107 Uiso 0.71 1 calc PR B 1
C47 C 0.3159(14) 0.1367(4) 0.4291(7) 0.064(4) Uani 0.71 1 d P B 1
H47A H 0.3149 0.1618 0.3948 0.096 Uiso 0.71 1 calc PR B 1
H47B H 0.2388 0.1364 0.4525 0.096 Uiso 0.71 1 calc PR B 1
H47C H 0.3205 0.1101 0.3991 0.096 Uiso 0.71 1 calc PR B 1
C060 C 1.1704(15) 0.1427(4) 0.1727(9) 0.201(8) Uani 1 1 d . . .
H06A H 1.1488 0.1250 0.2160 0.242 Uiso 1 1 calc R . .
H06B H 1.1221 0.1700 0.1722 0.242 Uiso 1 1 calc R . .
N1 N 1.0303(4) 0.20064(14) 0.7834(3) 0.0438(12) Uani 1 1 d . . .
N2 N 0.9863(4) 0.21074(14) 0.6558(3) 0.0435(12) Uani 1 1 d . . .
N3 N 0.7531(4) 0.06876(12) 0.7001(2) 0.0291(10) Uani 1 1 d . . .
N4 N 0.5853(4) 0.14060(13) 0.6549(3) 0.0320(10) Uani 1 1 d . . .
Au1 Au 0.855873(17) 0.128211(6) 0.704684(12) 0.03217(8) Uani 1 1 d . . .
Cl1 Cl 1.1167(8) 0.11599(14) 0.0893(2) 0.307(4) Uani 1 1 d . . .
Cl2 Cl 1.3355(4) 0.15606(18) 0.1952(3) 0.213(2) Uani 1 1 d . . .
F1 F 1.3130(4) 0.30411(11) 0.8477(3) 0.0829(13) Uani 1 1 d . . .
B1 B 1.3069(6) 0.34311(18) 0.7988(4) 0.0331(15) Uani 1 1 d . . .
F2 F 1.3070(5) 0.37805(12) 0.8512(3) 0.1003(16) Uani 1 1 d . . .
F3 F 1.4083(6) 0.34560(16) 0.7647(4) 0.148(3) Uani 1 1 d . . .
F4 F 1.1900(6) 0.3409(2) 0.7531(4) 0.194(4) Uani 1 1 d . . .
C46A C 0.490(4) 0.1596(10) 0.4153(18) 0.101(10) Uani 0.29 1 d PU B 2
H46D H 0.5706 0.1744 0.4315 0.152 Uiso 0.29 1 calc PR B 2
H46E H 0.4286 0.1802 0.3884 0.152 Uiso 0.29 1 calc PR B 2
H46F H 0.5020 0.1357 0.3803 0.152 Uiso 0.29 1 calc PR B 2
C46B C 0.306(4) 0.1279(13) 0.4666(17) 0.073(10) Uani 0.29 1 d PU B 2
H46G H 0.2986 0.1183 0.4127 0.109 Uiso 0.29 1 calc PR B 2
H46H H 0.2513 0.1531 0.4695 0.109 Uiso 0.29 1 calc PR B 2
H46I H 0.2795 0.1044 0.4982 0.109 Uiso 0.29 1 calc PR B 2

loop_
_atom_site_aniso_label
_atom_site_aniso_U_11
_atom_site_aniso_U_22
_atom_site_aniso_U_33
_atom_site_aniso_U_23
_atom_site_aniso_U_13
_atom_site_aniso_U_12
C1 0.028(3) 0.037(3) 0.049(4) 0.000(3) 0.004(3) -0.002(2)
C2 0.067(5) 0.047(4) 0.077(6) 0.001(4) -0.012(4) -0.028(3)
C3 0.056(4) 0.054(4) 0.079(6) 0.009(4) -0.001(4) -0.036(3)
C4 0.045(4) 0.057(4) 0.045(4) -0.005(3) 0.004(3) -0.016(3)
C5 0.063(4) 0.078(5) 0.049(4) -0.012(4) 0.013(3) -0.005(4)
C6 0.056(4) 0.053(4) 0.056(4) 0.002(3) 0.002(3) -0.004(3)
C7 0.088(5) 0.066(4) 0.060(5) -0.019(4) 0.004(4) -0.036(4)
C8 0.037(3) 0.058(4) 0.047(4) 0.019(3) 0.000(3) -0.011(3)
C9 0.103(6) 0.068(5) 0.050(5) 0.015(4) 0.020(4) 0.019(4)
C10 0.040(4) 0.076(5) 0.080(5) 0.040(4) -0.004(3) -0.010(3)
C11 0.062(5) 0.100(6) 0.074(6) 0.037(5) 0.004(4) -0.031(4)
C12 0.028(3) 0.028(3) 0.043(4) 0.006(3) 0.010(3) -0.003(2)
C13 0.031(3) 0.034(3) 0.044(4) 0.005(3) 0.008(3) -0.010(2)
C14 0.064(4) 0.049(4) 0.044(4) 0.011(3) 0.001(3) 0.007(3)
C15 0.077(5) 0.154(8) 0.048(5) -0.009(5) 0.021(4) 0.000(5)
C16 0.077(5) 0.075(5) 0.053(5) 0.016(4) -0.024(4) -0.016(4)
C17 0.041(3) 0.032(3) 0.061(5) 0.012(3) 0.008(3) 0.007(3)
C18 0.036(3) 0.033(3) 0.085(6) 0.008(3) 0.021(3) 0.007(3)
C19 0.037(3) 0.041(3) 0.067(5) -0.017(3) 0.019(3) 0.004(3)
C20 0.034(3) 0.044(3) 0.049(4) -0.003(3) 0.009(3) 0.003(3)
C21 0.066(4) 0.089(5) 0.031(4) -0.010(4) 0.005(3) 0.041(4)
C22 0.065(5) 0.259(13) 0.058(6) 0.044(7) 0.001(4) -0.041(7)
C23 0.115(7) 0.068(5) 0.060(5) 0.014(4) -0.001(5) -0.029(5)
C24 0.025(3) 0.034(3) 0.029(3) -0.006(2) 0.007(2) -0.005(2)
C25 0.034(3) 0.027(3) 0.033(3) 0.000(2) 0.006(2) -0.001(2)
C26 0.034(3) 0.043(3) 0.042(4) 0.002(3) 0.011(3) -0.001(3)
C27 0.047(4) 0.029(3) 0.055(4) 0.001(3) 0.014(3) -0.009(3)
C28 0.038(3) 0.046(3) 0.055(4) 0.004(3) 0.009(3) -0.013(3)
C29 0.034(3) 0.042(3) 0.041(4) 0.003(3) 0.013(3) -0.008(3)
C30 0.027(3) 0.056(4) 0.062(4) 0.001(3) 0.013(3) -0.012(3)
C31 0.021(3) 0.060(4) 0.062(4) 0.001(3) 0.011(3) 0.004(3)
C32 0.031(3) 0.040(3) 0.050(4) 0.005(3) 0.012(3) 0.001(3)
C33 0.028(3) 0.035(3) 0.038(3) -0.003(3) 0.011(2) 0.001(2)
C34 0.030(3) 0.041(3) 0.034(3) -0.003(3) 0.010(2) -0.003(2)
C35 0.027(3) 0.029(3) 0.034(3) -0.007(2) 0.000(2) -0.004(2)
C36 0.021(3) 0.032(3) 0.051(4) 0.006(3) 0.007(3) -0.001(2)
C37 0.040(3) 0.030(3) 0.055(4) -0.005(3) 0.010(3) -0.001(2)
C38 0.060(4) 0.042(4) 0.064(5) -0.010(3) -0.013(4) 0.013(3)
C39 0.117(7) 0.101(6) 0.053(5) -0.017(5) 0.015(5) -0.009(5)
C40 0.112(7) 0.060(5) 0.115(8) -0.033(5) -0.049(6) 0.009(4)
C41 0.051(4) 0.039(3) 0.077(5) 0.003(3) 0.014(4) 0.010(3)
C42 0.043(4) 0.040(3) 0.075(5) 0.009(3) 0.006(3) 0.013(3)
C43 0.045(3) 0.043(3) 0.056(4) 0.006(3) 0.004(3) 0.004(3)
C44 0.028(3) 0.039(3) 0.050(4) 0.000(3) 0.011(3) -0.003(2)
C45 0.050(4) 0.056(4) 0.043(4) -0.002(3) 0.005(3) 0.007(3)
C46 0.077(7) 0.077(7) 0.064(8) -0.028(6) 0.024(6) -0.007(6)
C47 0.079(8) 0.068(9) 0.039(8) -0.012(6) -0.006(7) -0.003(6)
C060 0.267(18) 0.163(11) 0.216(16) -0.081(11) 0.170(14) -0.128(12)
N1 0.045(3) 0.033(3) 0.052(3) -0.001(2) 0.005(2) -0.012(2)
N2 0.036(3) 0.043(3) 0.051(3) 0.010(2) 0.004(2) -0.011(2)
N3 0.025(2) 0.029(2) 0.033(3) -0.0028(19) 0.0051(19) -0.0022(17)
N4 0.026(2) 0.029(2) 0.039(3) -0.001(2) 0.001(2) -0.0003(18)
Au1 0.02588(12) 0.03006(12) 0.04064(14) -0.00009(10) 0.00546(8) -0.00348(9)
Cl1 0.690(13) 0.141(3) 0.092(3) 0.009(2) 0.062(5) -0.106(5)
Cl2 0.192(4) 0.229(5) 0.231(5) 0.029(4) 0.072(4) 0.058(3)
F1 0.097(3) 0.046(2) 0.096(3) 0.004(2) -0.013(2) -0.018(2)
B1 0.031(3) 0.020(3) 0.048(4) -0.013(3) 0.005(3) -0.010(2)
F2 0.144(4) 0.053(3) 0.115(4) -0.015(2) 0.056(3) -0.005(2)
F3 0.184(6) 0.074(3) 0.221(7) -0.044(4) 0.134(5) -0.030(3)
F4 0.163(6) 0.162(6) 0.216(7) 0.122(6) -0.095(5) -0.095(5)
C46A 0.15(2) 0.100(19) 0.074(19) -0.027(15) 0.073(18) -0.030(17)
C46B 0.089(18) 0.10(2) 0.029(16) 0.012(15) 0.001(16) -0.021(15)

loop_
_atom_type_symbol
_atom_type_description
_atom_type_scat_dispersion_real
_atom_type_scat_dispersion_imag
_atom_type_scat_source
C C 0.0033 0.0016 'International Tables Vol C Tables 4.2.6.8 and 6.1.1.4'
H H 0.0000 0.0000 'International Tables Vol C Tables 4.2.6.8 and 6.1.1.4'
N N 0.0061 0.0033 'International Tables Vol C Tables 4.2.6.8 and 6.1.1.4'
F F 0.0171 0.0103 'International Tables Vol C Tables 4.2.6.8 and 6.1.1.4'
Au Au -2.0133 8.8022 'International Tables Vol C Tables 4.2.6.8 and 6.1.1.4'
Cl Cl 0.1484 0.1585 'International Tables Vol C Tables 4.2.6.8 and 6.1.1.4'
B B 0.0013 0.0007 'International Tables Vol C Tables 4.2.6.8 and 6.1.1.4'

loop_
_geom_angle_atom_site_label_1
_geom_angle_atom_site_label_2
_geom_angle_atom_site_label_3
_geom_angle
N1 C1 N2 106.4(4)
N1 C1 Au1 127.1(4)
N2 C1 Au1 126.4(4)
C3 C2 N1 109.5(6)
C3 C2 H2 125.3
N1 C2 H2 125.3
C2 C3 N2 107.4(6)
C2 C3 H3 126.3
N2 C3 H3 126.3
N1 C4 C6 109.8(5)
N1 C4 C5 109.7(5)
C6 C4 C5 112.7(5)
N1 C4 C7 110.0(5)
C6 C4 C7 107.1(5)
C5 C4 C7 107.5(5)
C4 C5 H5A 109.5
C4 C5 H5B 109.5
H5A C5 H5B 109.5
C4 C5 H5C 109.5
H5A C5 H5C 109.5
H5B C5 H5C 109.5
C4 C6 H6A 109.5
C4 C6 H6B 109.5
H6A C6 H6B 109.5
C4 C6 H6C 109.5
H6A C6 H6C 109.5
H6B C6 H6C 109.5
C4 C7 H7A 109.5
C4 C7 H7B 109.5
H7A C7 H7B 109.5
C4 C7 H7C 109.5
H7A C7 H7C 109.5
H7B C7 H7C 109.5
N2 C8 C10 107.9(5)
N2 C8 C11 109.3(5)
C10 C8 C11 108.5(5)
N2 C8 C9 109.7(5)
C10 C8 C9 112.1(5)
C11 C8 C9 109.3(6)
C8 C9 H9A 109.5
C8 C9 H9B 109.5
H9A C9 H9B 109.5
C8 C9 H9C 109.5
H9A C9 H9C 109.5
H9B C9 H9C 109.5
C8 C10 H10A 109.5
C8 C10 H10B 109.5
H10A C10 H10B 109.5
C8 C10 H10C 109.5
H10A C10 H10C 109.5
H10B C10 H10C 109.5
C8 C11 H11A 109.5
C8 C11 H11B 109.5
H11A C11 H11B 109.5
C8 C11 H11C 109.5
H11A C11 H11C 109.5
H11B C11 H11C 109.5
C20 C12 C13 122.5(5)
C20 C12 N3 117.5(5)
C13 C12 N3 120.0(5)
C17 C13 C12 117.1(5)
C17 C13 C14 120.8(5)
C12 C13 C14 122.1(5)
C15 C14 C13 112.8(5)
C15 C14 C16 110.2(6)
C13 C14 C16 112.0(5)
C15 C14 H14 107.2
C13 C14 H14 107.2
C16 C14 H14 107.2
C14 C15 H15A 109.5
C14 C15 H15B 109.5
H15A C15 H15B 109.5
C14 C15 H15C 109.5
H15A C15 H15C 109.5
H15B C15 H15C 109.5
C14 C16 H16A 109.5
C14 C16 H16B 109.5
H16A C16 H16B 109.5
C14 C16 H16C 109.5
H16A C16 H16C 109.5
H16B C16 H16C 109.5
C18 C17 C13 121.1(6)
C18 C17 H17 119.5
C13 C17 H17 119.5
C17 C18 C19 120.7(5)
C17 C18 H18 119.6
C19 C18 H18 119.6
C18 C19 C20 121.8(6)
C18 C19 H19 119.1
C20 C19 H19 119.1
C12 C20 C19 116.6(5)
C12 C20 C21 122.2(5)
C19 C20 C21 121.2(6)
C22 C21 C23 107.0(6)
C22 C21 C20 113.3(7)
C23 C21 C20 113.5(5)
C22 C21 H21 107.6
C23 C21 H21 107.6
C20 C21 H21 107.6
C21 C22 H22A 109.5
C21 C22 H22B 109.5
H22A C22 H22B 109.5
C21 C22 H22C 109.5
H22A C22 H22C 109.5
H22B C22 H22C 109.5
C21 C23 H23A 109.5
C21 C23 H23B 109.5
H23A C23 H23B 109.5
C21 C23 H23C 109.5
H23A C23 H23C 109.5
H23B C23 H23C 109.5
N3 C24 C25 131.5(4)
N3 C24 C35 121.9(4)
C25 C24 C35 106.4(4)
C26 C25 C34 119.1(5)
C26 C25 C24 134.7(5)
C34 C25 C24 106.2(4)
C25 C26 C27 118.5(5)
C25 C26 H26 120.8
C27 C26 H26 120.8
C28 C27 C26 122.5(5)
C28 C27 H27 118.8
C26 C27 H27 118.8
C27 C28 C29 120.5(5)
C27 C28 H28 119.8
C29 C28 H28 119.8
C28 C29 C30 127.6(5)
C28 C29 C34 116.5(5)
C30 C29 C34 115.9(5)
C31 C30 C29 120.9(5)
C31 C30 H30 119.5
C29 C30 H30 119.5
C30 C31 C32 123.1(5)
C30 C31 H31 118.5
C32 C31 H31 118.5
C33 C32 C31 117.3(5)
C33 C32 H32 121.3
C31 C32 H32 121.3
C32 C33 C34 119.9(5)
C32 C33 C35 133.7(5)
C34 C33 C35 106.3(4)
C29 C34 C25 123.0(5)
C29 C34 C33 123.0(5)
C25 C34 C33 114.1(4)
N4 C35 C33 133.3(4)
N4 C35 C24 119.8(4)
C33 C35 C24 106.5(4)
C44 C36 C37 121.9(5)
C44 C36 N4 120.3(5)
C37 C36 N4 117.7(5)
C36 C37 C41 117.6(6)
C36 C37 C38 120.5(5)
C41 C37 C38 121.8(5)
C37 C38 C39 111.9(5)
C37 C38 C40 112.6(6)
C39 C38 C40 112.0(6)
C37 C38 H38 106.6
C39 C38 H38 106.6
C40 C38 H38 106.6
C38 C39 H39A 109.5
C38 C39 H39B 109.5
H39A C39 H39B 109.5
C38 C39 H39C 109.5
H39A C39 H39C 109.5
H39B C39 H39C 109.5
C38 C40 H40A 109.5
C38 C40 H40B 109.5
H40A C40 H40B 109.5
C38 C40 H40C 109.5
H40A C40 H40C 109.5
H40B C40 H40C 109.5
C42 C41 C37 121.4(6)
C42 C41 H41 119.3
C37 C41 H41 119.3
C41 C42 C43 120.3(6)
C41 C42 H42 119.8
C43 C42 H42 119.8
C42 C43 C44 121.1(6)
C42 C43 H43 119.5
C44 C43 H43 119.5
C36 C44 C43 117.7(5)
C36 C44 C45 122.7(5)
C43 C44 C45 119.6(5)
C46B C45 C46 131.9(15)
C46B C45 C44 108.5(16)
C46 C45 C44 115.1(6)
C46B C45 C47 27.5(11)
C46 C45 C47 110.1(8)
C44 C45 C47 115.5(6)
C46B C45 C46A 104.0(17)
C46 C45 C46A 45.1(12)
C44 C45 C46A 106.4(11)
C47 C45 C46A 76.5(14)
C46B C45 H45 81.9
C46 C45 H45 105.0
C44 C45 H45 105.0
C47 C45 H45 105.0
C46A C45 H45 144.1
C45 C46 H46A 109.5
C45 C46 H46B 109.5
C45 C46 H46C 109.5
C45 C47 H47A 109.5
C45 C47 H47B 109.5
C45 C47 H47C 109.5
Cl1 C060 Cl2 119.2(8)
Cl1 C060 H06A 107.5
Cl2 C060 H06A 107.5
Cl1 C060 H06B 107.5
Cl2 C060 H06B 107.5
H06A C060 H06B 107.0
C1 N1 C2 108.2(5)
C1 N1 C4 126.3(4)
C2 N1 C4 125.2(5)
C1 N2 C3 108.5(5)
C1 N2 C8 127.3(4)
C3 N2 C8 124.2(5)
C24 N3 C12 117.1(4)
C24 N3 Au1 125.5(3)
C12 N3 Au1 117.4(3)
C35 N4 C36 122.7(4)
C1 Au1 N3 175.63(19)
F3 B1 F4 118.6(7)
F3 B1 F2 109.3(5)
F4 B1 F2 108.7(6)
F3 B1 F1 110.2(5)
F4 B1 F1 104.4(4)
F2 B1 F1 104.7(5)
C45 C46A H46D 109.5
C45 C46A H46E 109.5
H46D C46A H46E 109.5
C45 C46A H46F 109.5
H46D C46A H46F 109.5
H46E C46A H46F 109.5
C45 C46B H46G 109.5
C45 C46B H46H 109.5
H46G C46B H46H 109.5
C45 C46B H46I 109.5
H46G C46B H46I 109.5
H46H C46B H46I 109.5

loop_
_geom_bond_atom_site_label_1
_geom_bond_atom_site_label_2
_geom_bond_distance
C1 N1 1.360(7)
C1 N2 1.366(7)
C1 Au1 2.013(5)
C2 C3 1.308(9)
C2 N1 1.376(7)
C2 H2 0.9300
C3 N2 1.391(7)
C3 H3 0.9300
C4 N1 1.479(7)
C4 C6 1.528(8)
C4 C5 1.531(8)
C4 C7 1.539(8)
C5 H5A 0.9600
C5 H5B 0.9600
C5 H5C 0.9600
C6 H6A 0.9600
C6 H6B 0.9600
C6 H6C 0.9600
C7 H7A 0.9600
C7 H7B 0.9600
C7 H7C 0.9600
C8 N2 1.479(7)
C8 C10 1.517(8)
C8 C11 1.521(8)
C8 C9 1.526(8)
C9 H9A 0.9600
C9 H9B 0.9600
C9 H9C 0.9600
C10 H10A 0.9600
C10 H10B 0.9600
C10 H10C 0.9600
C11 H11A 0.9600
C11 H11B 0.9600
C11 H11C 0.9600
C12 C20 1.387(7)
C12 C13 1.405(7)
C12 N3 1.447(6)
C13 C17 1.404(7)
C13 C14 1.519(8)
C14 C15 1.511(9)
C14 C16 1.551(8)
C14 H14 0.9800
C15 H15A 0.9600
C15 H15B 0.9600
C15 H15C 0.9600
C16 H16A 0.9600
C16 H16B 0.9600
C16 H16C 0.9600
C17 C18 1.350(8)
C17 H17 0.9300
C18 C19 1.364(8)
C18 H18 0.9300
C19 C20 1.402(7)
C19 H19 0.9300
C20 C21 1.512(8)
C21 C22 1.494(11)
C21 C23 1.509(9)
C21 H21 0.9800
C22 H22A 0.9600
C22 H22B 0.9600
C22 H22C 0.9600
C23 H23A 0.9600
C23 H23B 0.9600
C23 H23C 0.9600
C24 N3 1.277(6)
C24 C25 1.485(7)
C24 C35 1.520(7)
C25 C26 1.367(7)
C25 C34 1.412(7)
C26 C27 1.417(7)
C26 H26 0.9300
C27 C28 1.372(7)
C27 H27 0.9300
C28 C29 1.401(8)
C28 H28 0.9300
C29 C30 1.406(7)
C29 C34 1.411(7)
C30 C31 1.356(8)
C30 H30 0.9300
C31 C32 1.428(7)
C31 H31 0.9300
C32 C33 1.361(7)
C32 H32 0.9300
C33 C34 1.412(7)
C33 C35 1.482(7)
C35 N4 1.263(6)
C36 C44 1.392(8)
C36 C37 1.403(7)
C36 N4 1.423(6)
C37 C41 1.411(8)
C37 C38 1.524(8)
C38 C39 1.533(9)
C38 C40 1.568(9)
C38 H38 0.9800
C39 H39A 0.9600
C39 H39B 0.9600
C39 H39C 0.9600
C40 H40A 0.9600
C40 H40B 0.9600
C40 H40C 0.9600
C41 C42 1.360(9)
C41 H41 0.9300
C42 C43 1.377(8)
C42 H42 0.9300
C43 C44 1.412(7)
C43 H43 0.9300
C44 C45 1.520(8)
C45 C46B 1.42(4)
C45 C46 1.480(11)
C45 C47 1.553(14)
C45 C46A 1.68(3)
C45 H45 0.9800
C46 H46A 0.9600
C46 H46B 0.9600
C46 H46C 0.9600
C47 H47A 0.9600
C47 H47B 0.9600
C47 H47C 0.9600
C060 Cl1 1.660(13)
C060 Cl2 1.765(14)
C060 H06A 0.9700
C060 H06B 0.9700
N3 Au1 2.094(4)
F1 B1 1.443(7)
B1 F3 1.297(7)
B1 F4 1.351(7)
B1 F2 1.386(7)
C46A H46D 0.9600
C46A H46E 0.9600
C46A H46F 0.9600
C46B H46G 0.9600
C46B H46H 0.9600
C46B H46I 0.9600

loop_
_geom_torsion_atom_site_label_1
_geom_torsion_atom_site_label_2
_geom_torsion_atom_site_label_3
_geom_torsion_atom_site_label_4
_geom_torsion
N1 C2 C3 N2 -1.7(8)
C20 C12 C13 C17 -3.1(7)
N3 C12 C13 C17 175.5(4)
C20 C12 C13 C14 178.1(5)
N3 C12 C13 C14 -3.3(7)
C17 C13 C14 C15 -87.3(7)
C12 C13 C14 C15 91.5(7)
C17 C13 C14 C16 37.8(7)
C12 C13 C14 C16 -143.5(5)
C12 C13 C17 C18 0.0(8)
C14 C13 C17 C18 178.8(5)
C13 C17 C18 C19 3.3(8)
C17 C18 C19 C20 -3.5(9)
C13 C12 C20 C19 2.9(7)
N3 C12 C20 C19 -175.7(4)
C13 C12 C20 C21 -176.5(5)
N3 C12 C20 C21 4.9(8)
C18 C19 C20 C12 0.4(8)
C18 C19 C20 C21 179.8(6)
C12 C20 C21 C22 -125.9(6)
C19 C20 C21 C22 54.7(8)
C12 C20 C21 C23 111.7(6)
C19 C20 C21 C23 -67.7(8)
N3 C24 C25 C26 -0.2(10)
C35 C24 C25 C26 176.3(6)
N3 C24 C25 C34 177.4(5)
C35 C24 C25 C34 -6.1(5)
C34 C25 C26 C27 -0.1(8)
C24 C25 C26 C27 177.3(6)
C25 C26 C27 C28 0.5(9)
C26 C27 C28 C29 -0.9(9)
C27 C28 C29 C30 177.9(6)
C27 C28 C29 C34 0.9(9)
C28 C29 C30 C31 -178.3(6)
C34 C29 C30 C31 -1.3(9)
C29 C30 C31 C32 0.8(10)
C30 C31 C32 C33 -0.2(9)
C31 C32 C33 C34 0.2(8)
C31 C32 C33 C35 175.8(6)
C28 C29 C34 C25 -0.6(8)
C30 C29 C34 C25 -177.9(5)
C28 C29 C34 C33 178.7(5)
C30 C29 C34 C33 1.4(8)
C26 C25 C34 C29 0.2(8)
C24 C25 C34 C29 -177.9(5)
C26 C25 C34 C33 -179.2(5)
C24 C25 C34 C33 2.8(6)
C32 C33 C34 C29 -0.8(8)
C35 C33 C34 C29 -177.5(5)
C32 C33 C34 C25 178.5(5)
C35 C33 C34 C25 1.8(6)
C32 C33 C35 N4 -8.0(11)
C34 C33 C35 N4 168.0(6)
C32 C33 C35 C24 178.4(6)
C34 C33 C35 C24 -5.5(6)
N3 C24 C35 N4 9.5(7)
C25 C24 C35 N4 -167.4(5)
N3 C24 C35 C33 -175.9(5)
C25 C24 C35 C33 7.2(5)
C44 C36 C37 C41 -0.3(8)
N4 C36 C37 C41 175.4(5)
C44 C36 C37 C38 176.8(5)
N4 C36 C37 C38 -7.5(8)
C36 C37 C38 C39 -91.7(7)
C41 C37 C38 C39 85.2(7)
C36 C37 C38 C40 141.1(6)
C41 C37 C38 C40 -41.9(8)
C36 C37 C41 C42 -0.5(9)
C38 C37 C41 C42 -177.6(6)
C37 C41 C42 C43 0.6(9)
C41 C42 C43 C44 0.1(9)
C37 C36 C44 C43 0.9(8)
N4 C36 C44 C43 -174.7(4)
C37 C36 C44 C45 179.0(5)
N4 C36 C44 C45 3.4(8)
C42 C43 C44 C36 -0.8(8)
C42 C43 C44 C45 -178.9(5)
C36 C44 C45 C46B 127.3(13)
C43 C44 C45 C46B -54.6(14)
C36 C44 C45 C46 -73.8(9)
C43 C44 C45 C46 104.2(8)
C36 C44 C45 C47 156.1(7)
C43 C44 C45 C47 -25.9(9)
C36 C44 C45 C46A -121.4(15)
C43 C44 C45 C46A 56.7(16)
N2 C1 N1 C2 -0.2(6)
Au1 C1 N1 C2 -179.9(4)
N2 C1 N1 C4 -173.7(5)
Au1 C1 N1 C4 6.6(8)
C3 C2 N1 C1 1.3(8)
C3 C2 N1 C4 174.8(6)
C6 C4 N1 C1 65.4(7)
C5 C4 N1 C1 -58.9(7)
C7 C4 N1 C1 -176.9(5)
C6 C4 N1 C2 -107.0(6)
C5 C4 N1 C2 128.7(6)
C7 C4 N1 C2 10.7(8)
N1 C1 N2 C3 -0.8(6)
Au1 C1 N2 C3 178.9(4)
N1 C1 N2 C8 -178.8(5)
Au1 C1 N2 C8 0.9(8)
C2 C3 N2 C1 1.6(7)
C2 C3 N2 C8 179.7(6)
C10 C8 N2 C1 62.7(7)
C11 C8 N2 C1 -179.5(5)
C9 C8 N2 C1 -59.7(7)
C10 C8 N2 C3 -115.0(6)
C11 C8 N2 C3 2.8(8)
C9 C8 N2 C3 122.6(6)
C25 C24 N3 C12 10.1(8)
C35 C24 N3 C12 -165.9(4)
C25 C24 N3 Au1 -171.4(4)
C35 C24 N3 Au1 12.5(7)
C20 C12 N3 C24 79.0(6)
C13 C12 N3 C24 -99.7(6)
C20 C12 N3 Au1 -99.6(5)
C13 C12 N3 Au1 81.7(5)
C33 C35 N4 C36 0.5(9)
C24 C35 N4 C36 173.4(5)
C44 C36 N4 C35 -79.1(7)
C37 C36 N4 C35 105.2(6)
N1 C1 Au1 N3 -38(3)
N2 C1 Au1 N3 143(2)
C24 N3 Au1 C1 137(2)
C12 N3 Au1 C1 -45(3)

loop_
_platon_squeeze_void_nr
_platon_squeeze_void_average_x
_platon_squeeze_void_average_y
_platon_squeeze_void_average_z
_platon_squeeze_void_volume
_platon_squeeze_void_count_electrons
_platon_squeeze_void_content
1 0.000 0.500 0.500 428 195 ' '
2 0.500 1.000 1.000 428 195 ' '
